data_9012220
loop_
_publ_author_name
'Shklover, V.'
'Haibach, T.'
'Ried, F.'
'Nesper, R.'
'Novak, P.'

_publ_section_title
;
 Crystal structure of the product of Mg2+ insertion into V2O5 single crystals
 Sample: IIa
;
_journal_name_full 'Journal of Solid State Chemistry'
_journal_page_first 317
_journal_page_last 323
_journal_paper_doi 10.1006/jssc.1996.0186
_journal_volume 123
_journal_year 1996
_chemical_compound_source Synthetic
_chemical_formula_sum 'O5 V2'
_chemical_name_mineral Shcherbinaite
_space_group_IT_number 31
_symmetry_space_group_name_Hall 'P 2ac -2'
_symmetry_space_group_name_H-M 'P m n 21'
_cell_angle_alpha 90
_cell_angle_beta 90
_cell_angle_gamma 90
_cell_length_a 11.544
_cell_length_b 4.383
_cell_length_c 3.571
_cell_formula_units_Z 2
_cell_volume 180.683
_database_code_amcsd 0013890
_exptl_crystal_density_diffrn 3.343
_cod_original_formula_sum 'V2 O5'
_cod_database_code 9012220

loop_
_space_group_symop_operation_xyz
x,y,z
1/2+x,-y,1/2+z
-x,y,z
1/2-x,-y,1/2+z

loop_
_atom_site_label
_atom_site_fract_x
_atom_site_fract_y
_atom_site_fract_z
_atom_site_U_iso_or_equiv
V 0.14870 0.39130 0.00000 0.00750
O1 0.14570 0.03030 0.02950 0.01410
O2 0.31910 0.50270 0.00490 0.00950
O3 0.00000 0.49950 0.00250 0.01270

loop_
_cod_related_entry_id
_cod_related_entry_database
_cod_related_entry_code
1 AMCSD 0013890
